data_2233455
loop_
_publ_author_name
'Bikas, Rahman'
'Hosseini Monfared, Hassan'
'Lis, Tadeusz'
'Siczek, Milosz'

_publ_section_title
;
 (<i>E</i>)-4-{2-[(2-Hydroxynaphthalen-1-yl)methylidene]hydrazinecarbonyl}pyridinium
 nitrate
;
_journal_coeditor_code GO2040
_journal_issue 2
_journal_name_full 'Acta Crystallographica Section E'
_journal_page_first o367
_journal_page_last o368
_journal_paper_doi 10.1107/S160053681200061X
_journal_volume 68
_journal_year 2012
_chemical_formula_iupac 'C17 H14 N3 O2 +, N O3 -'
_chemical_formula_moiety 'C17 H14 N3 O2 +, N O3 -'
_chemical_formula_sum 'C17 H14 N4 O5'
_chemical_formula_weight 354.32
_chemical_name_common '2-Hydroxyl-1-naphthaldehyde isonicotinoyl hydrazone nitrate'
_chemical_name_systematic
;
(<i>E</i>)-4-{2-[(2-Hydroxynaphthalen-1-
yl)methylidene]hydrazinecarbonyl}pyridinium nitrate
;
_space_group_IT_number 14
_symmetry_cell_setting monoclinic
_symmetry_space_group_name_Hall '-P 2ybc'
_symmetry_space_group_name_H-M 'P 1 21/c 1'
_atom_sites_solution_hydrogens geom
_atom_sites_solution_primary direct
_atom_sites_solution_secondary difmap
_audit_creation_method SHELXL-97
_cell_angle_alpha 90.00
_cell_angle_beta 98.19(4)
_cell_angle_gamma 90.00
_cell_formula_units_Z 4
_cell_length_a 8.695(3)
_cell_length_b 6.375(2)
_cell_length_c 28.955(9)
_cell_measurement_reflns_used 4462
_cell_measurement_temperature 100(2)
_cell_measurement_theta_max 70
_cell_measurement_theta_min 2
_cell_volume 1588.6(9)
_computing_cell_refinement 'CrysAlis RED (Oxford Diffraction, 2003)'
_computing_data_collection 'CrysAlis CCD (Oxford Diffraction, 2003)'
_computing_data_reduction 'CrysAlis RED (Oxford Diffraction, 2003)'
_computing_molecular_graphics 'DIAMOND (Brandenburg, 2006)'
_computing_publication_material 'publCIF (Westrip, 2010)'
_computing_structure_refinement 'SHELXL97 (Sheldrick, 2008)'
_computing_structure_solution 'SHELXS97 (Sheldrick, 2008)'
_diffrn_ambient_temperature 100(2)
_diffrn_measured_fraction_theta_full 0.999
_diffrn_measured_fraction_theta_max 0.989
_diffrn_measurement_device_type
;
Oxford Diffraction
Xcalibur PX kappa-geometry diffractometer with an Onyx CCD
camera
;
_diffrn_measurement_method 'omega and phi'
_diffrn_radiation_monochromator graphite
_diffrn_radiation_source 'fine-focus sealed tube'
_diffrn_radiation_type MoK\a
_diffrn_radiation_wavelength 0.71073
_diffrn_reflns_av_R_equivalents 0.0304
_diffrn_reflns_av_sigmaI/netI 0.0480
_diffrn_reflns_limit_h_max 12
_diffrn_reflns_limit_h_min -12
_diffrn_reflns_limit_k_max 9
_diffrn_reflns_limit_k_min -8
_diffrn_reflns_limit_l_max 35
_diffrn_reflns_limit_l_min -42
_diffrn_reflns_number 12608
_diffrn_reflns_theta_full 26.50
_diffrn_reflns_theta_max 31.07
_diffrn_reflns_theta_min 2.58
_exptl_absorpt_coefficient_mu 0.112
_exptl_absorpt_correction_type none
_exptl_crystal_colour orange
_exptl_crystal_density_diffrn 1.481
_exptl_crystal_density_method 'not measured'
_exptl_crystal_description needle
_exptl_crystal_F_000 736
_exptl_crystal_size_max 0.30
_exptl_crystal_size_mid 0.10
_exptl_crystal_size_min 0.07
_refine_diff_density_max 0.41
_refine_diff_density_min -0.22
_refine_ls_extinction_method none
_refine_ls_goodness_of_fit_ref 1.029
_refine_ls_hydrogen_treatment constr
_refine_ls_matrix_type full
_refine_ls_number_parameters 236
_refine_ls_number_reflns 5046
_refine_ls_number_restraints 0
_refine_ls_restrained_S_all 1.029
_refine_ls_R_factor_all 0.0674
_refine_ls_R_factor_gt 0.0403
_refine_ls_shift/su_max 0.001
_refine_ls_shift/su_mean 0.000
_refine_ls_structure_factor_coef Fsqd
_refine_ls_weighting_details 'calc w=1/[\s^2^(Fo^2^)+(0.0480P)^2^] where P=(Fo^2^+2Fc^2^)/3'
_refine_ls_weighting_scheme calc
_refine_ls_wR_factor_gt 0.0952
_refine_ls_wR_factor_ref 0.1015
_reflns_number_gt 3368
_reflns_number_total 5046
_reflns_threshold_expression I>2sigma(I)
_cod_data_source_file go2040.cif
_cod_data_source_block I
_cod_original_sg_symbol_H-M 'P 21/c'
_cod_database_code 2233455
_cod_database_fobs_code 2233455

loop_
_symmetry_equiv_pos_as_xyz
'x, y, z'
'-x, y+1/2, -z+1/2'
'-x, -y, -z'
'x, -y-1/2, z-1/2'

loop_
_atom_site_type_symbol
_atom_site_label
_atom_site_fract_x
_atom_site_fract_y
_atom_site_fract_z
_atom_site_U_iso_or_equiv
_atom_site_adp_type
_atom_site_calc_flag
_atom_site_refinement_flags
_atom_site_occupancy
_atom_site_symmetry_multiplicity
O O1 0.97012(9) 0.07072(13) 0.68081(3) 0.02035(19) Uani d . 1 1
H H1 0.9395 0.1749 0.6642 0.031 Uiso calc R 1 1
C C1 0.69254(13) 0.00322(16) 0.67027(4) 0.0134(2) Uani d . 1 1
C C2 0.84656(13) -0.04806(17) 0.68768(4) 0.0157(2) Uani d . 1 1
C C3 0.88242(14) -0.23367(17) 0.71408(4) 0.0183(2) Uani d . 1 1
H H3 0.9873 -0.2643 0.7263 0.022 Uiso calc R 1 1
C C4 0.76730(14) -0.36810(17) 0.72201(4) 0.0182(2) Uani d . 1 1
H H4 0.7931 -0.4913 0.7399 0.022 Uiso calc R 1 1
C C5 0.60945(14) -0.32776(17) 0.70405(4) 0.0160(2) Uani d . 1 1
C C6 0.49134(15) -0.47202(18) 0.71132(4) 0.0196(3) Uani d . 1 1
H H6 0.5186 -0.5988 0.7277 0.023 Uiso calc R 1 1
C C7 0.33824(15) -0.43169(19) 0.69510(5) 0.0229(3) Uani d . 1 1
H H7 0.2600 -0.5301 0.6998 0.028 Uiso calc R 1 1
C C8 0.29866(14) -0.2422(2) 0.67130(4) 0.0229(3) Uani d . 1 1
H H8 0.1924 -0.2118 0.6608 0.028 Uiso calc R 1 1
C C9 0.41042(14) -0.10038(18) 0.66288(4) 0.0189(2) Uani d . 1 1
H H9 0.3803 0.0250 0.6463 0.023 Uiso calc R 1 1
C C10 0.57040(13) -0.13845(16) 0.67860(4) 0.0143(2) Uani d . 1 1
C C11 0.65724(13) 0.19520(17) 0.64348(4) 0.0149(2) Uani d . 1 1
H H11 0.5526 0.2348 0.6332 0.018 Uiso calc R 1 1
N N1 0.77034(11) 0.31000(14) 0.63397(3) 0.0160(2) Uani d . 1 1
N N2 0.73812(12) 0.49164(14) 0.60861(3) 0.0163(2) Uani d . 1 1
H H2 0.6425 0.5334 0.5989 0.020 Uiso calc R 1 1
C C12 0.86518(13) 0.60206(17) 0.59968(4) 0.0166(2) Uani d . 1 1
O O2 0.99749(10) 0.53944(13) 0.61115(3) 0.0244(2) Uani d . 1 1
C C13 0.83618(13) 0.80954(16) 0.57479(4) 0.0151(2) Uani d . 1 1
C C14 0.69062(14) 0.88961(17) 0.55696(4) 0.0172(2) Uani d . 1 1
H H14 0.5987 0.8157 0.5611 0.021 Uiso calc R 1 1
C C15 0.68192(14) 1.07777(17) 0.53318(4) 0.0181(2) Uani d . 1 1
H H15 0.5834 1.1331 0.5205 0.022 Uiso calc R 1 1
N N3 0.81220(12) 1.18318(14) 0.52782(3) 0.0178(2) Uani d . 1 1
H H3A 0.8043 1.3007 0.5117 0.021 Uiso calc R 1 1
C C16 0.95343(14) 1.11540(18) 0.54613(4) 0.0198(3) Uani d . 1 1
H H16 1.0429 1.1970 0.5431 0.024 Uiso calc R 1 1
C C17 0.96832(14) 0.92589(18) 0.56950(4) 0.0188(2) Uani d . 1 1
H H17 1.0684 0.8750 0.5819 0.023 Uiso calc R 1 1
N N1A 0.32288(12) 0.41051(15) 0.54333(4) 0.0204(2) Uani d . 1 1
O O1A 0.19647(10) 0.44786(12) 0.51679(3) 0.0205(2) Uani d . 1 1
O O2A 0.34501(10) 0.23488(14) 0.56160(3) 0.0273(2) Uani d . 1 1
O O3A 0.42367(12) 0.55145(16) 0.54972(4) 0.0453(3) Uani d . 1 1

loop_
_atom_site_aniso_label
_atom_site_aniso_U_11
_atom_site_aniso_U_22
_atom_site_aniso_U_33
_atom_site_aniso_U_12
_atom_site_aniso_U_13
_atom_site_aniso_U_23
O1 0.0168(4) 0.0201(4) 0.0232(5) -0.0038(3) -0.0003(3) 0.0040(3)
C1 0.0172(5) 0.0125(5) 0.0104(5) 0.0002(4) 0.0017(4) -0.0002(4)
C2 0.0177(5) 0.0165(5) 0.0127(6) -0.0016(4) 0.0017(4) -0.0028(4)
C3 0.0187(5) 0.0203(5) 0.0150(6) 0.0039(5) -0.0004(4) 0.0008(5)
C4 0.0249(6) 0.0159(5) 0.0137(6) 0.0046(5) 0.0025(5) 0.0028(4)
C5 0.0225(6) 0.0144(5) 0.0117(6) 0.0010(4) 0.0050(4) 0.0001(4)
C6 0.0274(6) 0.0158(5) 0.0166(6) -0.0003(5) 0.0067(5) 0.0021(5)
C7 0.0239(6) 0.0231(6) 0.0232(7) -0.0070(5) 0.0081(5) 0.0024(5)
C8 0.0177(6) 0.0284(6) 0.0221(7) -0.0032(5) 0.0009(5) 0.0031(5)
C9 0.0192(5) 0.0191(5) 0.0177(6) -0.0001(5) 0.0006(5) 0.0051(5)
C10 0.0175(5) 0.0144(5) 0.0113(6) -0.0002(4) 0.0027(4) -0.0003(4)
C11 0.0180(5) 0.0135(5) 0.0128(6) 0.0000(4) 0.0014(4) -0.0008(4)
N1 0.0217(5) 0.0116(4) 0.0144(5) -0.0010(4) 0.0020(4) 0.0012(4)
N2 0.0192(5) 0.0128(4) 0.0168(5) -0.0009(4) 0.0018(4) 0.0038(4)
C12 0.0210(6) 0.0139(5) 0.0147(6) -0.0037(4) 0.0021(4) -0.0015(4)
O2 0.0194(4) 0.0202(4) 0.0327(6) -0.0015(3) 0.0008(4) 0.0044(4)
C13 0.0201(5) 0.0132(5) 0.0122(6) -0.0030(4) 0.0033(4) -0.0009(4)
C14 0.0200(5) 0.0153(5) 0.0160(6) -0.0057(4) 0.0019(4) -0.0007(4)
C15 0.0210(6) 0.0167(5) 0.0162(6) -0.0030(5) 0.0014(5) -0.0010(4)
N3 0.0249(5) 0.0146(4) 0.0141(5) -0.0048(4) 0.0030(4) 0.0016(4)
C16 0.0212(6) 0.0194(5) 0.0193(6) -0.0064(5) 0.0051(5) -0.0002(5)
C17 0.0193(6) 0.0192(5) 0.0178(6) -0.0033(5) 0.0025(5) 0.0006(5)
N1A 0.0182(5) 0.0218(5) 0.0207(6) -0.0045(4) 0.0011(4) 0.0028(4)
O1A 0.0169(4) 0.0208(4) 0.0223(5) -0.0037(3) -0.0020(3) 0.0052(3)
O2A 0.0274(5) 0.0225(4) 0.0304(6) 0.0001(4) -0.0009(4) 0.0091(4)
O3A 0.0312(6) 0.0385(6) 0.0590(8) -0.0226(5) -0.0178(5) 0.0197(5)

loop_
_atom_type_symbol
_atom_type_description
_atom_type_scat_dispersion_real
_atom_type_scat_dispersion_imag
_atom_type_scat_source
C C 0.0033 0.0016 'International Tables Vol C Tables 4.2.6.8 and 6.1.1.4'
H H 0.0000 0.0000 'International Tables Vol C Tables 4.2.6.8 and 6.1.1.4'
N N 0.0061 0.0033 'International Tables Vol C Tables 4.2.6.8 and 6.1.1.4'
O O 0.0106 0.0060 'International Tables Vol C Tables 4.2.6.8 and 6.1.1.4'

loop_
_geom_angle_atom_site_label_1
_geom_angle_atom_site_label_2
_geom_angle_atom_site_label_3
_geom_angle
C2 O1 H1 109.5
C2 C1 C10 118.90(10)
C2 C1 C11 120.36(10)
C10 C1 C11 120.73(10)
O1 C2 C1 123.73(10)
O1 C2 C3 115.34(10)
C1 C2 C3 120.93(11)
C4 C3 C2 120.34(11)
C4 C3 H3 119.8
C2 C3 H3 119.8
C3 C4 C5 121.30(11)
C3 C4 H4 119.4
C5 C4 H4 119.4
C6 C5 C4 120.75(10)
C6 C5 C10 120.05(11)
C4 C5 C10 119.20(11)
C7 C6 C5 121.08(11)
C7 C6 H6 119.5
C5 C6 H6 119.5
C6 C7 C8 119.07(11)
C6 C7 H7 120.5
C8 C7 H7 120.5
C9 C8 C7 121.41(11)
C9 C8 H8 119.3
C7 C8 H8 119.3
C8 C9 C10 121.03(11)
C8 C9 H9 119.5
C10 C9 H9 119.5
C9 C10 C5 117.31(10)
C9 C10 C1 123.41(10)
C5 C10 C1 119.28(10)
N1 C11 C1 118.81(10)
N1 C11 H11 120.6
C1 C11 H11 120.6
C11 N1 N2 119.23(10)
C12 N2 N1 115.18(10)
C12 N2 H2 122.4
N1 N2 H2 122.4
O2 C12 N2 122.52(11)
O2 C12 C13 120.27(11)
N2 C12 C13 117.21(10)
C14 C13 C17 118.91(10)
C14 C13 C12 125.35(10)
C17 C13 C12 115.73(10)
C15 C14 C13 119.05(11)
C15 C14 H14 120.5
C13 C14 H14 120.5
N3 C15 C14 120.31(11)
N3 C15 H15 119.8
C14 C15 H15 119.8
C16 N3 C15 122.24(10)
C16 N3 H3A 118.9
C15 N3 H3A 118.9
N3 C16 C17 119.54(11)
N3 C16 H16 120.2
C17 C16 H16 120.2
C16 C17 C13 119.85(11)
C16 C17 H17 120.1
C13 C17 H17 120.1
O2A N1A O3A 121.47(11)
O2A N1A O1A 119.66(10)
O3A N1A O1A 118.85(10)

loop_
_geom_bond_atom_site_label_1
_geom_bond_atom_site_label_2
_geom_bond_distance
O1 C2 1.3521(14)
O1 H1 0.8400
C1 C2 1.4007(16)
C1 C10 1.4404(16)
C1 C11 1.4581(16)
C2 C3 1.4192(16)
C3 C4 1.3618(17)
C3 H3 0.9500
C4 C5 1.4202(17)
C4 H4 0.9500
C5 C6 1.4165(17)
C5 C10 1.4295(16)
C6 C7 1.3714(18)
C6 H6 0.9500
C7 C8 1.4091(18)
C7 H7 0.9500
C8 C9 1.3741(17)
C8 H8 0.9500
C9 C10 1.4215(16)
C9 H9 0.9500
C11 N1 1.2867(15)
C11 H11 0.9500
N1 N2 1.3784(13)
N2 C12 1.3654(15)
N2 H2 0.8800
C12 O2 1.2183(14)
C12 C13 1.5101(16)
C13 C14 1.3938(17)
C13 C17 1.3942(16)
C14 C15 1.3799(16)
C14 H14 0.9500
C15 N3 1.3449(15)
C15 H15 0.9500
N3 C16 1.3380(16)
N3 H3A 0.8800
C16 C17 1.3818(17)
C16 H16 0.9500
C17 H17 0.9500
N1A O2A 1.2416(13)
N1A O3A 1.2503(13)
N1A O1A 1.2706(13)

loop_
_geom_hbond_atom_site_label_D
_geom_hbond_atom_site_label_H
_geom_hbond_atom_site_label_A
_geom_hbond_site_symmetry_A
_geom_hbond_distance_DH
_geom_hbond_distance_HA
_geom_hbond_distance_DA
_geom_hbond_angle_DHA
O1 H1 N1 . 0.84 1.82 2.5519(15) 144.9
N2 H2 O3A . 0.88 2.21 3.0332(19) 155.3
N3 H3A O1A 3_676 0.88 1.80 2.6794(14) 174.1
C14 H14 O3A . 0.95 2.26 3.1528(16) 155.7
C8 H8 O2 1_445 0.95 2.60 3.2449(19) 125.4
C15 H15 O2A 1_565 0.95 2.61 3.3089(19) 130.3
C16 H16 O1A 1_665 0.95 2.28 3.1923(16) 160.1
C16 H16 O2A 1_665 0.95 2.62 3.4553(19) 147.4

loop_
_geom_torsion_atom_site_label_1
_geom_torsion_atom_site_label_2
_geom_torsion_atom_site_label_3
_geom_torsion_atom_site_label_4
_geom_torsion
C10 C1 C2 O1 178.17(10)
C11 C1 C2 O1 -0.78(18)
C10 C1 C2 C3 -1.51(17)
C11 C1 C2 C3 179.55(11)
O1 C2 C3 C4 -178.13(11)
C1 C2 C3 C4 1.57(18)
C2 C3 C4 C5 0.38(18)
C3 C4 C5 C6 178.04(12)
C3 C4 C5 C10 -2.30(18)
C4 C5 C6 C7 178.34(12)
C10 C5 C6 C7 -1.32(18)
C5 C6 C7 C8 -0.71(19)
C6 C7 C8 C9 1.9(2)
C7 C8 C9 C10 -1.0(2)
C8 C9 C10 C5 -1.02(18)
C8 C9 C10 C1 179.19(12)
C6 C5 C10 C9 2.15(17)
C4 C5 C10 C9 -177.51(11)
C6 C5 C10 C1 -178.04(11)
C4 C5 C10 C1 2.30(17)
C2 C1 C10 C9 179.36(11)
C11 C1 C10 C9 -1.70(17)
C2 C1 C10 C5 -0.43(16)
C11 C1 C10 C5 178.51(11)
C2 C1 C11 N1 3.82(17)
C10 C1 C11 N1 -175.10(11)
C1 C11 N1 N2 179.91(10)
C11 N1 N2 C12 -179.21(10)
N1 N2 C12 O2 3.65(17)
N1 N2 C12 C13 -176.03(9)
O2 C12 C13 C14 174.93(12)
N2 C12 C13 C14 -5.38(17)
O2 C12 C13 C17 -4.57(17)
N2 C12 C13 C17 175.11(10)
C17 C13 C14 C15 2.30(17)
C12 C13 C14 C15 -177.18(11)
C13 C14 C15 N3 -0.78(18)
C14 C15 N3 C16 -2.04(18)
C15 N3 C16 C17 3.20(18)
N3 C16 C17 C13 -1.54(18)
C14 C13 C17 C16 -1.17(18)
C12 C13 C17 C16 178.37(11)
